data_4062421
loop_
_publ_author_name
'Ueno, Keiji'
'Watanabe, Takahito'
'Tobita, Hiromi'
'Ogino, Hiroshi'

_publ_section_title
;
 Synthesis and Structure of the First Dinuclear Complex Bridged
 by a Substituent-Free Gallium Atom
;
_journal_issue 22
_journal_name_full Organometallics
_journal_page_first 4375
_journal_page_last 4377
_journal_paper_doi 10.1021/om034073d
_journal_volume 22
_journal_year 2003
_chemical_formula_moiety 'C40 H39 Fe2 Ga O4 P2'
_chemical_formula_sum 'C40 H39 Fe2 Ga O4 P2'
_chemical_formula_weight 827.07
_space_group_IT_number 14
_symmetry_cell_setting monoclinic
_symmetry_space_group_name_Hall '-P 2ybc'
_symmetry_space_group_name_H-M 'P 1 21/c 1'
_cell_angle_alpha 90.00
_cell_angle_beta 101.494(3)
_cell_angle_gamma 90.00
_cell_formula_units_Z 4
_cell_length_a 17.4600(12)
_cell_length_b 10.3435(7)
_cell_length_c 20.7597(19)
_cell_measurement_temperature 150(2)
_cell_volume 3674.0(5)
_diffrn_ambient_temperature 150(2)
_exptl_crystal_density_diffrn 1.495
_cod_original_sg_symbol_H-M 'P 21/c'
_cod_database_code 4062421

loop_
_symmetry_equiv_pos_as_xyz
'x, y, z'
'-x, y+1/2, -z+1/2'
'-x, -y, -z'
'x, -y-1/2, z-1/2'

loop_
_atom_site_label
_atom_site_type_symbol
_atom_site_fract_x
_atom_site_fract_y
_atom_site_fract_z
_atom_site_U_iso_or_equiv
_atom_site_adp_type
_atom_site_occupancy
_atom_site_symmetry_multiplicity
_atom_site_calc_flag
_atom_site_refinement_flags
_atom_site_disorder_assembly
_atom_site_disorder_group
Ga Ga 0.26274(4) 0.46451(6) 0.40681(3) 0.02092(17) Uani 1 1 d . . .
Fe2 Fe 0.25773(5) 0.37513(8) 0.30736(4) 0.0187(2) Uani 1 1 d . . .
Fe1 Fe 0.26357(5) 0.54310(8) 0.51023(4) 0.0234(2) Uani 1 1 d . . .
P1 P 0.27623(9) 0.56417(15) 0.26504(7) 0.0206(3) Uani 1 1 d . . .
P2 P 0.13360(9) 0.42713(15) 0.28993(7) 0.0200(3) Uani 1 1 d . . .
O1 O 0.2390(3) 0.6359(5) 0.6381(2) 0.0458(13) Uani 1 1 d . . .
O2 O 0.1658(3) 0.3139(6) 0.5163(3) 0.0491(14) Uani 1 1 d . . .
O3 O 0.4335(3) 0.5206(6) 0.5477(3) 0.0479(13) Uani 1 1 d . . .
O4 O 0.2247(3) 0.7829(5) 0.4357(3) 0.0456(13) Uani 1 1 d . . .
C1 C 0.2496(4) 0.6015(7) 0.5883(3) 0.0315(14) Uani 1 1 d . . .
C2 C 0.2037(4) 0.4041(7) 0.5122(3) 0.0343(16) Uani 1 1 d . . .
C3 C 0.3663(4) 0.5264(7) 0.5321(3) 0.0303(14) Uani 1 1 d . . .
C4 C 0.2391(4) 0.6875(6) 0.4651(3) 0.0289(14) Uani 1 1 d . . .
C5 C 0.3044(4) 0.2391(6) 0.2468(3) 0.0279(13) Uani 1 1 d . . .
C6 C 0.2490(3) 0.1759(6) 0.2784(3) 0.0237(12) Uani 1 1 d . . .
C7 C 0.2755(3) 0.1885(6) 0.3489(3) 0.0243(12) Uani 1 1 d . . .
C8 C 0.3477(3) 0.2557(6) 0.3599(3) 0.0223(12) Uani 1 1 d . . .
C9 C 0.3651(3) 0.2896(6) 0.2977(3) 0.0232(12) Uani 1 1 d . . .
C10 C 0.3084(4) 0.2295(7) 0.1755(3) 0.0350(15) Uani 1 1 d . . .
H10A H 0.3338 0.3049 0.1628 0.052 Uiso 1 1 calc R . .
H10B H 0.2564 0.2237 0.1496 0.052 Uiso 1 1 calc R . .
H10C H 0.3375 0.1538 0.1686 0.052 Uiso 1 1 calc R . .
C11 C 0.1820(4) 0.0926(6) 0.2454(3) 0.0322(15) Uani 1 1 d . . .
H11A H 0.1768 0.0983 0.1985 0.048 Uiso 1 1 calc R . .
H11B H 0.1346 0.1219 0.2574 0.048 Uiso 1 1 calc R . .
H11C H 0.1917 0.0045 0.2591 0.048 Uiso 1 1 calc R . .
C12 C 0.2426(4) 0.1188(6) 0.4007(3) 0.0325(14) Uani 1 1 d . . .
H12A H 0.2590 0.1614 0.4422 0.049 Uiso 1 1 calc R . .
H12B H 0.2611 0.0312 0.4040 0.049 Uiso 1 1 calc R . .
H12C H 0.1865 0.1191 0.3889 0.049 Uiso 1 1 calc R . .
C13 C 0.4039(4) 0.2650(6) 0.4252(3) 0.0285(13) Uani 1 1 d . . .
H13A H 0.3754 0.2835 0.4592 0.043 Uiso 1 1 calc R . .
H13B H 0.4409 0.3330 0.4234 0.043 Uiso 1 1 calc R . .
H13C H 0.4312 0.1845 0.4346 0.043 Uiso 1 1 calc R . .
C14 C 0.4409(4) 0.3456(7) 0.2859(4) 0.0345(15) Uani 1 1 d . . .
H14A H 0.4733 0.2772 0.2750 0.052 Uiso 1 1 calc R . .
H14B H 0.4675 0.3888 0.3249 0.052 Uiso 1 1 calc R . .
H14C H 0.4302 0.4062 0.2502 0.052 Uiso 1 1 calc R . .
C15 C 0.1828(4) 0.6556(6) 0.2453(3) 0.0270(13) Uani 1 1 d . . .
H15A H 0.1927 0.7469 0.2536 0.032 Uiso 1 1 calc R . .
H15B H 0.1593 0.6447 0.1992 0.032 Uiso 1 1 calc R . .
C16 C 0.1275(4) 0.6056(6) 0.2878(3) 0.0250(12) Uani 1 1 d . . .
H16A H 0.0744 0.6325 0.2695 0.030 Uiso 1 1 calc R . .
H16B H 0.1422 0.6402 0.3319 0.030 Uiso 1 1 calc R . .
C17 C 0.3443(3) 0.6829(6) 0.3140(3) 0.0235(12) Uani 1 1 d . . .
C18 C 0.3981(4) 0.6424(6) 0.3690(3) 0.0284(13) Uani 1 1 d . . .
H18 H 0.4005 0.5558 0.3813 0.034 Uiso 1 1 calc R . .
C19 C 0.4487(4) 0.7325(7) 0.4059(3) 0.0364(16) Uani 1 1 d . . .
H19 H 0.4847 0.7051 0.4426 0.044 Uiso 1 1 calc R . .
C20 C 0.4458(5) 0.8611(7) 0.3884(4) 0.0429(18) Uani 1 1 d . . .
H20 H 0.4789 0.9205 0.4136 0.051 Uiso 1 1 calc R . .
C21 C 0.3927(4) 0.9016(7) 0.3326(4) 0.0375(16) Uani 1 1 d . . .
H21 H 0.3905 0.9883 0.3205 0.045 Uiso 1 1 calc R . .
C22 C 0.3434(4) 0.8135(6) 0.2954(3) 0.0296(14) Uani 1 1 d . . .
H22 H 0.3093 0.8408 0.2575 0.036 Uiso 1 1 calc R . .
C23 C 0.3086(4) 0.5743(6) 0.1854(3) 0.0234(12) Uani 1 1 d . . .
C24 C 0.3824(4) 0.6148(7) 0.1810(3) 0.0324(14) Uani 1 1 d . . .
H24 H 0.4178 0.6394 0.2187 0.039 Uiso 1 1 calc R . .
C25 C 0.4039(5) 0.6188(8) 0.1196(4) 0.0419(18) Uani 1 1 d . . .
H25 H 0.4538 0.6464 0.1170 0.050 Uiso 1 1 calc R . .
C26 C 0.3540(5) 0.5835(8) 0.0638(3) 0.0424(18) Uani 1 1 d . . .
H26 H 0.3696 0.5857 0.0235 0.051 Uiso 1 1 calc R . .
C27 C 0.2784(5) 0.5435(7) 0.0676(3) 0.0402(17) Uani 1 1 d . . .
H27 H 0.2430 0.5200 0.0298 0.048 Uiso 1 1 calc R . .
C28 C 0.2568(4) 0.5392(6) 0.1272(3) 0.0320(14) Uani 1 1 d . . .
H28 H 0.2066 0.5124 0.1293 0.038 Uiso 1 1 calc R . .
C29 C 0.0681(3) 0.3850(6) 0.3466(3) 0.0225(12) Uani 1 1 d . . .
C30 C 0.0472(4) 0.2563(6) 0.3527(3) 0.0297(14) Uani 1 1 d . . .
H30 H 0.0702 0.1924 0.3314 0.036 Uiso 1 1 calc R . .
C31 C -0.0069(4) 0.2217(7) 0.3898(3) 0.0340(15) Uani 1 1 d . . .
H31 H -0.0202 0.1352 0.3930 0.041 Uiso 1 1 calc R . .
C32 C -0.0411(4) 0.3152(8) 0.4220(3) 0.0361(16) Uani 1 1 d . . .
H32 H -0.0777 0.2916 0.4468 0.043 Uiso 1 1 calc R . .
C33 C -0.0212(4) 0.4444(8) 0.4175(3) 0.0376(16) Uani 1 1 d . . .
H33 H -0.0446 0.5073 0.4391 0.045 Uiso 1 1 calc R . .
C34 C 0.0339(4) 0.4796(7) 0.3804(3) 0.0329(14) Uani 1 1 d . . .
H34 H 0.0481 0.5659 0.3781 0.039 Uiso 1 1 calc R . .
C35 C 0.0664(3) 0.3896(6) 0.2116(3) 0.0225(12) Uani 1 1 d . . .
C36 C 0.0954(4) 0.3487(6) 0.1568(3) 0.0270(13) Uani 1 1 d . . .
H36 H 0.1485 0.3332 0.1606 0.032 Uiso 1 1 calc R . .
C37 C 0.0445(4) 0.3311(7) 0.0965(3) 0.0336(15) Uani 1 1 d . . .
H37 H 0.0642 0.3039 0.0603 0.040 Uiso 1 1 calc R . .
C38 C -0.0344(4) 0.3535(7) 0.0897(3) 0.0344(15) Uani 1 1 d . . .
H38 H -0.0676 0.3434 0.0490 0.041 Uiso 1 1 calc R . .
C39 C -0.0639(4) 0.3913(6) 0.1442(3) 0.0287(13) Uani 1 1 d . . .
H39 H -0.1173 0.4042 0.1404 0.034 Uiso 1 1 calc R . .
C40 C -0.0140(3) 0.4097(6) 0.2041(3) 0.0248(12) Uani 1 1 d . . .
H40 H -0.0343 0.4360 0.2401 0.030 Uiso 1 1 calc R . .

loop_
_atom_site_aniso_label
_atom_site_aniso_U_11
_atom_site_aniso_U_22
_atom_site_aniso_U_33
_atom_site_aniso_U_23
_atom_site_aniso_U_13
_atom_site_aniso_U_12
Ga 0.0258(3) 0.0220(3) 0.0144(3) -0.0004(2) 0.0026(2) 0.0009(3)
Fe2 0.0215(4) 0.0189(4) 0.0154(4) 0.0000(3) 0.0028(3) 0.0012(3)
Fe1 0.0280(4) 0.0270(5) 0.0141(4) -0.0021(3) 0.0019(3) 0.0004(4)
P1 0.0232(7) 0.0223(7) 0.0160(7) 0.0022(5) 0.0028(5) 0.0007(6)
P2 0.0215(7) 0.0219(7) 0.0167(7) -0.0011(5) 0.0037(5) -0.0002(6)
O1 0.071(4) 0.047(3) 0.022(2) -0.012(2) 0.017(2) -0.007(3)
O2 0.061(4) 0.053(3) 0.037(3) -0.005(2) 0.018(3) -0.026(3)
O3 0.033(3) 0.059(4) 0.048(3) -0.005(3) -0.003(2) 0.002(3)
O4 0.061(4) 0.032(3) 0.037(3) -0.001(2) -0.007(2) 0.007(3)
C1 0.039(4) 0.031(3) 0.022(3) -0.004(3) 0.001(3) -0.001(3)
C2 0.041(4) 0.044(4) 0.019(3) -0.004(3) 0.008(3) 0.000(3)
C3 0.035(3) 0.032(3) 0.023(3) -0.001(3) 0.004(3) 0.002(3)
C4 0.037(3) 0.027(3) 0.020(3) -0.008(2) 0.000(2) 0.001(3)
C5 0.035(3) 0.022(3) 0.026(3) -0.002(2) 0.006(3) 0.003(3)
C6 0.024(3) 0.018(3) 0.029(3) -0.006(2) 0.006(2) 0.002(2)
C7 0.024(3) 0.020(3) 0.028(3) 0.001(2) 0.004(2) 0.008(2)
C8 0.020(3) 0.023(3) 0.022(3) 0.001(2) 0.000(2) 0.007(2)
C9 0.020(3) 0.021(3) 0.030(3) 0.001(2) 0.009(2) 0.002(2)
C10 0.043(4) 0.041(4) 0.022(3) -0.003(3) 0.006(3) 0.009(3)
C11 0.034(3) 0.022(3) 0.038(4) -0.008(3) 0.000(3) 0.002(3)
C12 0.039(4) 0.027(3) 0.032(3) 0.005(3) 0.006(3) 0.000(3)
C13 0.029(3) 0.032(3) 0.021(3) -0.001(2) -0.002(2) 0.003(3)
C14 0.031(3) 0.038(4) 0.037(4) 0.003(3) 0.014(3) 0.001(3)
C15 0.031(3) 0.023(3) 0.027(3) 0.006(2) 0.005(2) 0.005(3)
C16 0.030(3) 0.027(3) 0.017(3) -0.004(2) 0.001(2) -0.001(3)
C17 0.020(3) 0.030(3) 0.020(3) 0.000(2) 0.002(2) -0.001(3)
C18 0.032(3) 0.029(3) 0.025(3) 0.004(2) 0.005(3) 0.003(3)
C19 0.035(4) 0.043(4) 0.026(3) 0.000(3) -0.007(3) -0.005(3)
C20 0.045(4) 0.036(4) 0.044(4) -0.008(3) -0.001(3) -0.015(4)
C21 0.038(4) 0.026(3) 0.048(4) -0.003(3) 0.005(3) -0.001(3)
C22 0.033(3) 0.029(3) 0.026(3) -0.001(2) 0.004(3) 0.000(3)
C23 0.032(3) 0.020(3) 0.018(3) 0.001(2) 0.006(2) -0.001(3)
C24 0.039(4) 0.032(3) 0.028(3) -0.004(3) 0.011(3) -0.004(3)
C25 0.047(4) 0.043(4) 0.043(4) 0.005(3) 0.027(4) -0.007(4)
C26 0.066(5) 0.044(4) 0.021(3) 0.001(3) 0.018(3) 0.004(4)
C27 0.061(5) 0.037(4) 0.022(3) -0.006(3) 0.007(3) 0.000(4)
C28 0.039(4) 0.034(3) 0.022(3) -0.001(3) 0.004(3) -0.003(3)
C29 0.021(3) 0.028(3) 0.019(3) 0.002(2) 0.006(2) 0.002(2)
C30 0.035(3) 0.029(3) 0.025(3) 0.000(3) 0.007(3) 0.000(3)
C31 0.030(3) 0.035(4) 0.035(4) 0.008(3) 0.004(3) -0.008(3)
C32 0.031(3) 0.053(4) 0.025(3) 0.009(3) 0.007(3) 0.002(3)
C33 0.040(4) 0.046(4) 0.029(3) 0.000(3) 0.011(3) 0.007(3)
C34 0.037(4) 0.034(4) 0.030(3) -0.005(3) 0.012(3) 0.002(3)
C35 0.022(3) 0.019(3) 0.022(3) -0.003(2) -0.005(2) 0.003(2)
C36 0.029(3) 0.030(3) 0.023(3) -0.005(2) 0.006(2) -0.003(3)
C37 0.041(4) 0.036(4) 0.023(3) -0.004(3) 0.006(3) 0.007(3)
C38 0.036(4) 0.035(4) 0.025(3) -0.008(3) -0.010(3) 0.005(3)
C39 0.025(3) 0.028(3) 0.029(3) -0.003(3) -0.005(2) 0.005(3)
C40 0.025(3) 0.028(3) 0.020(3) -0.001(2) 0.001(2) 0.005(3)

loop_
_geom_bond_atom_site_label_1
_geom_bond_atom_site_label_2
_geom_bond_distance
_geom_bond_site_symmetry_2
_geom_bond_publ_flag
Ga Fe2 2.2479(10) . y
Ga Fe1 2.2931(10) . y
Fe2 C7 2.112(6) . ?
Fe2 C8 2.121(6) . ?
Fe2 C9 2.118(6) . ?
Fe2 C6 2.144(6) . ?
Fe2 C5 2.152(6) . ?
Fe2 P2 2.1921(17) . y
Fe2 P1 2.1937(17) . y
Fe1 C4 1.769(7) . y
Fe1 C3 1.769(7) . y
Fe1 C2 1.783(8) . y
Fe1 C1 1.792(6) . y
P1 C23 1.854(6) . ?
P1 C15 1.859(6) . ?
P1 C17 1.863(6) . ?
P2 C35 1.847(6) . ?
P2 C29 1.849(6) . ?
P2 C16 1.849(6) . ?
O1 C1 1.142(8) . y
O2 C2 1.156(9) . y
O3 C3 1.155(8) . y
O4 C4 1.162(8) . y
C5 C6 1.430(9) . ?
C5 C9 1.436(9) . ?
C5 C10 1.499(9) . ?
C6 C7 1.451(8) . ?
C6 C11 1.504(8) . ?
C7 C8 1.418(8) . ?
C7 C12 1.501(9) . ?
C8 C9 1.428(8) . ?
C8 C13 1.510(8) . ?
C9 C14 1.509(8) . ?
C15 C16 1.522(8) . ?
C17 C18 1.391(8) . ?
C17 C22 1.404(9) . ?
C18 C19 1.402(9) . ?
C19 C20 1.376(10) . ?
C20 C21 1.396(10) . ?
C21 C22 1.380(9) . ?
C23 C24 1.374(9) . ?
C23 C28 1.405(9) . ?
C24 C25 1.400(9) . ?
C25 C26 1.353(11) . ?
C26 C27 1.401(11) . ?
C27 C28 1.362(9) . ?
C29 C30 1.393(9) . ?
C29 C34 1.405(9) . ?
C30 C31 1.379(9) . ?
C31 C32 1.378(10) . ?
C32 C33 1.389(11) . ?
C33 C34 1.395(9) . ?
C35 C36 1.399(8) . ?
C35 C40 1.396(8) . ?
C36 C37 1.396(9) . ?
C37 C38 1.375(10) . ?
C38 C39 1.391(9) . ?
C39 C40 1.382(8) . ?
